data_7025519
loop_
_publ_author_name
'Bowmaker, Graham A.'
'Pakawatchai, Chaveng'
'Saithong, Saowanit'
'Skelton, Brian W.'
'White, Allan H.'

_publ_section_title
;
 Structural and spectroscopic studies of some adducts of silver(I) halides
 with thiourea and N-ethyl substituted thioureas.
;
_journal_issue 18
_journal_name_full 'Dalton transactions (Cambridge, England : 2003)'
_journal_page_first 4391
_journal_page_last 4404
_journal_paper_doi 10.1039/c001398f
_journal_volume 39
_journal_year 2010
_chemical_formula_moiety 'C9 H24 Ag I N6 S3'
_chemical_formula_sum 'C9 H24 Ag I N6 S3'
_chemical_formula_weight 547.29
_chemical_name_systematic
;
?
;
_space_group_IT_number 14
_symmetry_cell_setting monoclinic
_symmetry_space_group_name_Hall '-P 2ybc'
_symmetry_space_group_name_H-M 'P 1 21/c 1'
_atom_sites_solution_hydrogens geom
_atom_sites_solution_primary direct
_atom_sites_solution_secondary difmap
_audit_creation_date 2009-08-20T11:56:59-00:00
_audit_creation_method 'WinGX routine CIF_UPDATE'
_cell_angle_alpha 90
_cell_angle_beta 95.984(5)
_cell_angle_gamma 90
_cell_formula_units_Z 4
_cell_length_a 7.2473(3)
_cell_length_b 16.1800(9)
_cell_length_c 16.4537(9)
_cell_measurement_reflns_used 14850
_cell_measurement_temperature 100(2)
_cell_measurement_theta_max 37.2181
_cell_measurement_theta_min 2.8054
_cell_volume 1918.87(17)
_computing_cell_refinement
;
CrysAlis RED, Oxford Diffraction Ltd.,
Version 1.171.32.29 (release 10-06-2008 CrysAlis171 .NET)
(compiled Jun 10 2008,16:49:55)
;
_computing_data_collection
;
CrysAlis CCD, Oxford Diffraction Ltd.,
Version 1.171.32.29 (release 10-06-2008 CrysAlis171 .NET)
(compiled Jun 10 2008,16:49:55)
;
_computing_data_reduction
;
CrysAlis RED, Oxford Diffraction Ltd.,
Version 1.171.32.29 (release 10-06-2008 CrysAlis171 .NET)
(compiled Jun 10 2008,16:49:55)
;
_computing_molecular_graphics 'OrtepII (Johnson, C. K. (1976)'
_computing_publication_material 'WinGX Farrugia, L. J. (1999)'
_computing_structure_refinement 'SHELXL-97 (Sheldrick, 2008)'
_diffrn_ambient_temperature 100(2)
_diffrn_detector_area_resol_mean 16.0009
_diffrn_measured_fraction_theta_full 0.992
_diffrn_measured_fraction_theta_max 0.96
_diffrn_measurement_device_type 'Oxford Diffraction Xcalibur, Sapphire3'
_diffrn_measurement_method '\w scans'
_diffrn_orient_matrix_UB_11 0.0035232981
_diffrn_orient_matrix_UB_12 -0.0394675276
_diffrn_orient_matrix_UB_13 0.0188283225
_diffrn_orient_matrix_UB_21 -0.0302265458
_diffrn_orient_matrix_UB_22 -0.0186259425
_diffrn_orient_matrix_UB_23 -0.0381549637
_diffrn_orient_matrix_UB_31 0.0936765703
_diffrn_orient_matrix_UB_32 -0.0045125778
_diffrn_orient_matrix_UB_33 -0.0083934892
_diffrn_radiation_monochromator graphite
_diffrn_radiation_type MoK\a
_diffrn_radiation_wavelength 0.71073
_diffrn_reflns_av_R_equivalents 0.0315
_diffrn_reflns_av_unetI/netI 0.0355
_diffrn_reflns_limit_h_max 12
_diffrn_reflns_limit_h_min -11
_diffrn_reflns_limit_k_max 27
_diffrn_reflns_limit_k_min -24
_diffrn_reflns_limit_l_max 24
_diffrn_reflns_limit_l_min -27
_diffrn_reflns_number 41655
_diffrn_reflns_theta_full 36.75
_diffrn_reflns_theta_max 37.36
_diffrn_reflns_theta_min 2.81
_exptl_absorpt_coefficient_mu 2.986
_exptl_absorpt_correction_T_max 0.62
_exptl_absorpt_correction_T_min 0.38
_exptl_absorpt_correction_type analytical
_exptl_absorpt_process_details
;
CrysAlis RED, Oxford Diffraction Ltd.,
Version 1.171.32.29 (release 10-06-2008 CrysAlis171 .NET)
(compiled Jun 10 2008,16:49:55)
Empirical absorption correction using spherical harmonics,
implemented in SCALE3 ABSPACK scaling algorithm.
;
_exptl_crystal_colour colourless
_exptl_crystal_density_diffrn 1.894
_exptl_crystal_density_method 'not measured'
_exptl_crystal_description block
_exptl_crystal_F_000 1072
_exptl_crystal_size_max 0.32
_exptl_crystal_size_mid 0.23
_exptl_crystal_size_min 0.13
_refine_diff_density_max 1.352
_refine_diff_density_min -0.611
_refine_diff_density_rms 0.118
_refine_ls_extinction_method none
_refine_ls_goodness_of_fit_ref 0.925
_refine_ls_hydrogen_treatment constr
_refine_ls_matrix_type full
_refine_ls_number_parameters 184
_refine_ls_number_reflns 9610
_refine_ls_number_restraints 0
_refine_ls_restrained_S_all 0.925
_refine_ls_R_factor_all 0.0404
_refine_ls_R_factor_gt 0.0253
_refine_ls_shift/su_max 0.003
_refine_ls_shift/su_mean 0
_refine_ls_structure_factor_coef Fsqd
_refine_ls_weighting_details 'calc w=1/[\s^2^(Fo^2^)+(0.0245P)^2^] where P=(Fo^2^+2Fc^2^)/3'
_refine_ls_weighting_scheme calc
_refine_ls_wR_factor_gt 0.0521
_refine_ls_wR_factor_ref 0.0542
_reflns_number_gt 7211
_reflns_number_total 9610
_reflns_threshold_expression I>2\s(I)
_cod_data_source_file c001398f.txt
_cod_data_source_block gb0938
_cod_original_sg_symbol_Hall -P_2ybc
_cod_database_code 7025519

loop_
_symmetry_equiv_pos_as_xyz
'x, y, z'
'-x, y+1/2, -z+1/2'
'-x, -y, -z'
'x, -y-1/2, z-1/2'

loop_
_atom_site_label
_atom_site_type_symbol
_atom_site_fract_x
_atom_site_fract_y
_atom_site_fract_z
_atom_site_U_iso_or_equiv
_atom_site_adp_type
_atom_site_occupancy
_atom_site_symmetry_multiplicity
_atom_site_calc_flag
_atom_site_refinement_flags
Ag1 Ag 0.641948(16) 0.709421(7) 0.705410(7) 0.01570(3) Uani 1 1 d .
I1 I 0.387923(14) 0.705971(6) 0.825578(6) 0.01570(3) Uani 1 1 d .
S1 S 0.45732(5) 0.71277(2) 0.56041(2) 0.01383(7) Uani 1 1 d .
C1 C 0.2189(2) 0.71958(9) 0.55818(9) 0.0136(3) Uani 1 1 d .
N11 N 0.11897(18) 0.72440(9) 0.48639(8) 0.0176(3) Uani 1 1 d .
H11 H 0.179 0.7203 0.4427 0.021 Uiso 1 1 calc R
C11 C -0.0827(2) 0.73591(11) 0.47266(10) 0.0202(3) Uani 1 1 d .
H11A H -0.142 0.7045 0.5146 0.024 Uiso 1 1 calc R
H11B H -0.1284 0.713 0.4185 0.024 Uiso 1 1 calc R
C12 C -0.1407(2) 0.82655(12) 0.47608(12) 0.0255(4) Uani 1 1 d .
H12A H -0.0986 0.8493 0.53 0.038 Uiso 1 1 calc R
H12B H -0.2762 0.8306 0.4665 0.038 Uiso 1 1 calc R
H12C H -0.0846 0.8578 0.434 0.038 Uiso 1 1 calc R
N12 N 0.13636(19) 0.71949(9) 0.62619(8) 0.0207(3) Uani 1 1 d .
H12D H 0.0147 0.7227 0.6237 0.025 Uiso 1 1 calc R
H12E H 0.2031 0.7163 0.6739 0.025 Uiso 1 1 calc R
S2 S 0.83392(5) 0.57697(2) 0.70663(3) 0.01913(8) Uani 1 1 d .
C2 C 0.6867(2) 0.49890(9) 0.67125(10) 0.0155(3) Uani 1 1 d .
N21 N 0.52109(17) 0.51414(8) 0.63167(8) 0.0160(2) Uani 1 1 d .
H21 H 0.487 0.5661 0.6252 0.019 Uiso 1 1 calc R
C21 C 0.3916(2) 0.45057(10) 0.59818(10) 0.0183(3) Uani 1 1 d .
H21A H 0.3592 0.4137 0.6426 0.022 Uiso 1 1 calc R
H21B H 0.4503 0.4167 0.5579 0.022 Uiso 1 1 calc R
C22 C 0.2171(2) 0.49112(11) 0.55717(11) 0.0231(3) Uani 1 1 d .
H22A H 0.1573 0.5231 0.5976 0.035 Uiso 1 1 calc R
H22B H 0.1316 0.4484 0.5338 0.035 Uiso 1 1 calc R
H22C H 0.2499 0.528 0.5136 0.035 Uiso 1 1 calc R
N22 N 0.73778(19) 0.42048(9) 0.68359(9) 0.0234(3) Uani 1 1 d .
H22D H 0.6625 0.3803 0.6656 0.028 Uiso 1 1 calc R
H22E H 0.8469 0.4088 0.7097 0.028 Uiso 1 1 calc R
S3 S 0.84612(5) 0.83894(2) 0.72452(2) 0.01508(7) Uani 1 1 d .
C3 C 0.7108(2) 0.92048(10) 0.68652(9) 0.0150(3) Uani 1 1 d .
N31 N 0.54662(17) 0.90926(8) 0.64419(8) 0.0179(3) Uani 1 1 d .
H31 H 0.5078 0.8582 0.6352 0.021 Uiso 1 1 calc R
C31 C 0.4268(2) 0.97633(10) 0.61177(11) 0.0194(3) Uani 1 1 d .
H31A H 0.4919 1.0099 0.5733 0.023 Uiso 1 1 calc R
H31B H 0.3965 1.0126 0.6569 0.023 Uiso 1 1 calc R
C32 C 0.2495(2) 0.94089(12) 0.56781(13) 0.0309(4) Uani 1 1 d .
H32A H 0.2804 0.9039 0.5241 0.046 Uiso 1 1 calc R
H32B H 0.1711 0.986 0.5443 0.046 Uiso 1 1 calc R
H32C H 0.1826 0.9099 0.6067 0.046 Uiso 1 1 calc R
N32 N 0.7701(2) 0.99737(9) 0.70038(10) 0.0239(3) Uani 1 1 d .
H32D H 0.7009 1.0393 0.6817 0.029 Uiso 1 1 calc R
H32E H 0.8785 1.0064 0.7283 0.029 Uiso 1 1 calc R

loop_
_atom_site_aniso_label
_atom_site_aniso_U_11
_atom_site_aniso_U_22
_atom_site_aniso_U_33
_atom_site_aniso_U_23
_atom_site_aniso_U_13
_atom_site_aniso_U_12
Ag1 0.01650(5) 0.01128(5) 0.01923(6) -0.00071(4) 0.00146(4) 0.00051(4)
I1 0.02156(5) 0.01198(4) 0.01387(4) -0.00070(3) 0.00338(3) 0.00147(4)
S1 0.01231(15) 0.01522(17) 0.01410(15) -0.00029(13) 0.00198(12) 0.00095(13)
C1 0.0132(6) 0.0121(7) 0.0157(6) 0.0000(5) 0.0018(5) -0.0006(5)
N11 0.0148(6) 0.0243(7) 0.0135(6) -0.0002(5) 0.0005(5) 0.0005(5)
C11 0.0146(7) 0.0236(8) 0.0213(8) -0.0005(6) -0.0035(6) -0.0023(6)
C12 0.0177(8) 0.0253(9) 0.0319(9) 0.0019(7) -0.0052(7) 0.0009(7)
N12 0.0130(6) 0.0346(9) 0.0146(6) 0.0024(5) 0.0025(5) 0.0021(5)
S2 0.01236(16) 0.01066(17) 0.0332(2) -0.00039(15) -0.00298(15) 0.00074(13)
C2 0.0143(7) 0.0121(7) 0.0203(7) -0.0004(5) 0.0032(6) -0.0001(5)
N21 0.0144(6) 0.0105(6) 0.0228(7) -0.0011(5) -0.0006(5) 0.0002(5)
C21 0.0173(7) 0.0141(7) 0.0229(8) -0.0035(6) -0.0007(6) -0.0029(6)
C22 0.0189(8) 0.0199(8) 0.0293(9) -0.0032(7) -0.0035(7) -0.0013(6)
N22 0.0196(7) 0.0095(6) 0.0390(9) -0.0005(6) -0.0069(6) 0.0004(5)
S3 0.01200(16) 0.01018(16) 0.02232(18) -0.00171(13) -0.00170(13) 0.00003(12)
C3 0.0141(7) 0.0122(7) 0.0187(7) -0.0018(5) 0.0014(5) -0.0004(5)
N31 0.0159(6) 0.0099(6) 0.0266(7) -0.0005(5) -0.0041(5) 0.0002(5)
C31 0.0186(7) 0.0114(7) 0.0269(8) -0.0002(6) -0.0039(6) 0.0015(6)
C32 0.0241(9) 0.0188(9) 0.0457(12) 0.0014(8) -0.0158(8) 0.0000(7)
N32 0.0223(7) 0.0101(6) 0.0366(9) -0.0015(6) -0.0101(6) -0.0005(5)

loop_
_atom_type_symbol
_atom_type_description
_atom_type_scat_dispersion_real
_atom_type_scat_dispersion_imag
_atom_type_scat_source
C C 0.0033 0.0016 'International Tables Vol C Tables 4.2.6.8 and 6.1.1.4'
H H 0 0 'International Tables Vol C Tables 4.2.6.8 and 6.1.1.4'
N N 0.0061 0.0033 'International Tables Vol C Tables 4.2.6.8 and 6.1.1.4'
S S 0.1246 0.1234 'International Tables Vol C Tables 4.2.6.8 and 6.1.1.4'
Ag Ag -0.8971 1.1015 'International Tables Vol C Tables 4.2.6.8 and 6.1.1.4'
I I -0.4742 1.8119 'International Tables Vol C Tables 4.2.6.8 and 6.1.1.4'

loop_
_geom_angle_atom_site_label_1
_geom_angle_atom_site_label_2
_geom_angle_atom_site_label_3
_geom_angle
S2 Ag1 S3 112.190(13)
S2 Ag1 S1 104.562(14)
S3 Ag1 S1 109.211(13)
S2 Ag1 I1 111.731(11)
S3 Ag1 I1 109.771(10)
S1 Ag1 I1 109.204(10)
C1 S1 Ag1 115.90(5)
N11 C1 N12 120.12(14)
N11 C1 S1 118.45(11)
N12 C1 S1 121.43(12)
C1 N11 C11 126.10(13)
C1 N11 H11 116.9
C11 N11 H11 116.9
N11 C11 C12 112.93(14)
N11 C11 H11A 109
C12 C11 H11A 109
N11 C11 H11B 109
C12 C11 H11B 109
H11A C11 H11B 107.8
C11 C12 H12A 109.5
C11 C12 H12B 109.5
H12A C12 H12B 109.5
C11 C12 H12C 109.5
H12A C12 H12C 109.5
H12B C12 H12C 109.5
C1 N12 H12D 120
C1 N12 H12E 120
H12D N12 H12E 120
C2 S2 Ag1 107.22(5)
N21 C2 N22 118.35(14)
N21 C2 S2 121.88(12)
N22 C2 S2 119.77(12)
C2 N21 C21 124.51(13)
C2 N21 H21 117.7
C21 N21 H21 117.7
N21 C21 C22 109.62(13)
N21 C21 H21A 109.7
C22 C21 H21A 109.7
N21 C21 H21B 109.7
C22 C21 H21B 109.7
H21A C21 H21B 108.2
C21 C22 H22A 109.5
C21 C22 H22B 109.5
H22A C22 H22B 109.5
C21 C22 H22C 109.5
H22A C22 H22C 109.5
H22B C22 H22C 109.5
C2 N22 H22D 120
C2 N22 H22E 120
H22D N22 H22E 120
C3 S3 Ag1 106.38(5)
N31 C3 N32 118.32(14)
N31 C3 S3 122.09(12)
N32 C3 S3 119.59(12)
C3 N31 C31 123.92(13)
C3 N31 H31 118
C31 N31 H31 118
N31 C31 C32 109.60(13)
N31 C31 H31A 109.7
C32 C31 H31A 109.7
N31 C31 H31B 109.7
C32 C31 H31B 109.7
H31A C31 H31B 108.2
C31 C32 H32A 109.5
C31 C32 H32B 109.5
H32A C32 H32B 109.5
C31 C32 H32C 109.5
H32A C32 H32C 109.5
H32B C32 H32C 109.5
C3 N32 H32D 120
C3 N32 H32E 120
H32D N32 H32E 120

loop_
_geom_bond_atom_site_label_1
_geom_bond_atom_site_label_2
_geom_bond_distance
Ag1 S2 2.5540(4)
Ag1 S3 2.5658(4)
Ag1 S1 2.6114(4)
Ag1 I1 2.8391(2)
S1 C1 1.7277(15)
C1 N11 1.322(2)
C1 N12 1.3227(19)
N11 C11 1.467(2)
N11 H11 0.88
C11 C12 1.528(3)
C11 H11A 0.99
C11 H11B 0.99
C12 H12A 0.98
C12 H12B 0.98
C12 H12C 0.98
N12 H12D 0.88
N12 H12E 0.88
S2 C2 1.7157(16)
C2 N21 1.327(2)
C2 N22 1.331(2)
N21 C21 1.461(2)
N21 H21 0.88
C21 C22 1.519(2)
C21 H21A 0.99
C21 H21B 0.99
C22 H22A 0.98
C22 H22B 0.98
C22 H22C 0.98
N22 H22D 0.88
N22 H22E 0.88
S3 C3 1.7219(16)
C3 N31 1.327(2)
C3 N32 1.328(2)
N31 C31 1.456(2)
N31 H31 0.88
C31 C32 1.520(2)
C31 H31A 0.99
C31 H31B 0.99
C32 H32A 0.98
C32 H32B 0.98
C32 H32C 0.98
N32 H32D 0.88
N32 H32E 0.88

loop_
_geom_hbond_atom_site_label_D
_geom_hbond_atom_site_label_H
_geom_hbond_atom_site_label_A
_geom_hbond_distance_DH
_geom_hbond_distance_HA
_geom_hbond_distance_DA
_geom_hbond_angle_DHA
_geom_hbond_site_symmetry_A
N11 H11 I1 0.88 2.84 3.6256(13) 150.2 4_575
N12 H12E I1 0.88 2.71 3.5900(14) 176.3 .
N22 H22D I1 0.88 2.85 3.5875(14) 142.4 2_646
N32 H32D I1 0.88 2.77 3.5753(14) 152.4 2_656
